data_4033484
loop_
_publ_author_name
'Ray, Sumit K.'
'Biswas, Rayhan G.'
'Suneja, Arun'
'Sadhu, Milon M.'
'Singh, Vinod K.'

_publ_section_title
;
 (R)-DM-SEGPHOS-Ag(I)-Catalyzed Enantioselective Synthesis of Pyrrolidines
 and Pyrrolizidines via (1,3)- and Double (1,3)-Dipolar Cycloaddition
 Reactions.
;
_journal_issue 4
_journal_name_full 'The Journal of organic chemistry'
_journal_page_first 2293
_journal_page_last 2308
_journal_paper_doi 10.1021/acs.joc.7b03185
_journal_volume 83
_journal_year 2018
_chemical_formula_sum 'C18 H20 Cl N O3'
_chemical_formula_weight 333.80
_space_group_IT_number 19
_space_group_name_Hall 'P 2ac 2ab'
_space_group_name_H-M_alt 'P 21 21 21'
_symmetry_cell_setting orthorhombic
_symmetry_space_group_name_Hall 'P 2ac 2ab'
_symmetry_space_group_name_H-M 'P 21 21 21'
_atom_sites_solution_hydrogens geom
_atom_sites_solution_primary direct
_atom_sites_solution_secondary difmap
_audit_creation_method SHELXL-97
_cell_angle_alpha 90.00
_cell_angle_beta 90.00
_cell_angle_gamma 90.00
_cell_formula_units_Z 4
_cell_length_a 8.5819(4)
_cell_length_b 10.4353(5)
_cell_length_c 18.2940(10)
_cell_measurement_reflns_used 9963
_cell_measurement_temperature 100(2)
_cell_measurement_theta_max 27.87
_cell_measurement_theta_min 2.25
_cell_volume 1638.31(14)
_computing_cell_refinement 'Bruker SAINT'
_computing_data_collection 'Bruker APEX2'
_computing_data_reduction 'Bruker SAINT'
_computing_molecular_graphics 'Bruker SHELXTL'
_computing_publication_material 'Bruker SHELXTL'
_computing_structure_refinement 'SHELXL-2014 (Sheldrick 2014)'
_computing_structure_solution 'SHELXS-97 (Sheldrick 2008)'
_diffrn_ambient_temperature 100(2)
_diffrn_measured_fraction_theta_full 0.996
_diffrn_measured_fraction_theta_max 0.996
_diffrn_measurement_device_type goniometer
_diffrn_radiation_monochromator graphite
_diffrn_radiation_source 'fine-focus sealed tube'
_diffrn_radiation_type MoK\a
_diffrn_radiation_wavelength 0.71073
_diffrn_reflns_av_R_equivalents 0.0644
_diffrn_reflns_av_sigmaI/netI 0.0308
_diffrn_reflns_limit_h_max 10
_diffrn_reflns_limit_h_min -10
_diffrn_reflns_limit_k_max 12
_diffrn_reflns_limit_k_min -12
_diffrn_reflns_limit_l_max 22
_diffrn_reflns_limit_l_min -22
_diffrn_reflns_number 29216
_diffrn_reflns_theta_full 25.50
_diffrn_reflns_theta_max 25.50
_diffrn_reflns_theta_min 2.25
_exptl_absorpt_coefficient_mu 0.248
_exptl_absorpt_correction_T_max 0.973
_exptl_absorpt_correction_T_min 0.931
_exptl_absorpt_correction_type empirical
_exptl_absorpt_process_details sadabs
_exptl_crystal_colour colourless
_exptl_crystal_density_diffrn 1.353
_exptl_crystal_density_method 'not measured'
_exptl_crystal_description block
_exptl_crystal_F_000 704
_exptl_crystal_size_max 0.29
_exptl_crystal_size_mid 0.19
_exptl_crystal_size_min 0.11
_refine_diff_density_max 0.180
_refine_diff_density_min -0.204
_refine_diff_density_rms 0.043
_refine_ls_abs_structure_details 'Flack H D (1983), Acta Cryst. A39, 876-881'
_refine_ls_abs_structure_Flack 0.03(6)
_refine_ls_extinction_method none
_refine_ls_goodness_of_fit_ref 1.084
_refine_ls_hydrogen_treatment mixed
_refine_ls_matrix_type full
_refine_ls_number_parameters 208
_refine_ls_number_reflns 3056
_refine_ls_number_restraints 0
_refine_ls_restrained_S_all 1.084
_refine_ls_R_factor_all 0.0398
_refine_ls_R_factor_gt 0.0312
_refine_ls_shift/su_max 0.001
_refine_ls_shift/su_mean 0.000
_refine_ls_structure_factor_coef Fsqd
_refine_ls_weighting_details 'calc w=1/[\s^2^(Fo^2^)+(0.0256P)^2^+0.5907P] where P=(Fo^2^+2Fc^2^)/3'
_refine_ls_weighting_scheme calc
_refine_ls_wR_factor_gt 0.0644
_refine_ls_wR_factor_ref 0.0679
_reflns_number_gt 2754
_reflns_number_total 3056
_reflns_threshold_expression >2sigma(I)
_cod_data_source_file jo7b03185_si_005.cif
_cod_data_source_block final1
_cod_depositor_comments 'Adding full bibliography for 4033482--4033485.cif.'
_cod_database_code 4033484

loop_
_symmetry_equiv_pos_as_xyz
'x, y, z'
'-x+1/2, -y, z+1/2'
'x+1/2, -y+1/2, -z'
'-x, y+1/2, -z+1/2'

loop_
_atom_site_label
_atom_site_type_symbol
_atom_site_fract_x
_atom_site_fract_y
_atom_site_fract_z
_atom_site_U_iso_or_equiv
_atom_site_adp_type
_atom_site_occupancy
_atom_site_symmetry_multiplicity
_atom_site_calc_flag
_atom_site_refinement_flags
Cl1 Cl 0.31850(5) 0.98134(4) 0.65245(3) 0.01693(11) Uani 1 1 d .
O1 O 0.03117(15) 0.51023(14) 0.79512(7) 0.0204(3) Uani 1 1 d .
H1A H -0.0512 0.4957 0.8163 0.031 Uiso 1 1 calc R
O2 O 0.31399(17) 0.26803(12) 0.65378(7) 0.0215(3) Uani 1 1 d .
H2 H 0.3028 0.1905 0.6588 0.032 Uiso 1 1 calc R
O3 O 0.32484(18) 0.26829(12) 0.77714(7) 0.0201(3) Uani 1 1 d .
N1 N 0.34858(18) 0.52486(15) 0.78497(8) 0.0154(4) Uani 1 1 d .
H1B H 0.4428 0.5172 0.8061 0.018 Uiso 1 1 calc R
H1C H 0.2767 0.4880 0.8140 0.018 Uiso 1 1 calc R
C1 C 0.2816(2) 0.73784(18) 0.84115(12) 0.0175(4) Uani 1 1 d .
C2 C 0.3009(3) 0.6854(2) 0.91034(12) 0.0307(6) Uani 1 1 d .
H2A H 0.3354 0.6013 0.9152 0.037 Uiso 1 1 calc R
C3 C 0.2691(3) 0.7578(2) 0.97227(13) 0.0394(7) Uani 1 1 d .
H3A H 0.2827 0.7219 1.0184 0.047 Uiso 1 1 calc R
C4 C 0.2175(3) 0.8826(2) 0.96593(12) 0.0309(6) Uani 1 1 d .
H4A H 0.1925 0.9298 1.0074 0.037 Uiso 1 1 calc R
C5 C 0.2035(3) 0.9365(2) 0.89739(12) 0.0295(5) Uani 1 1 d .
H5A H 0.1729 1.0216 0.8928 0.035 Uiso 1 1 calc R
C6 C 0.2348(2) 0.8646(2) 0.83520(11) 0.0229(5) Uani 1 1 d .
H6A H 0.2243 0.9017 0.7892 0.028 Uiso 1 1 calc R
C7 C 0.2640(2) 0.57274(18) 0.58901(11) 0.0157(4) Uani 1 1 d .
C8 C 0.3990(3) 0.5321(2) 0.55431(11) 0.0216(5) Uani 1 1 d .
H8A H 0.4694 0.4805 0.5793 0.026 Uiso 1 1 calc R
C9 C 0.4303(3) 0.5679(2) 0.48262(12) 0.0268(5) Uani 1 1 d .
H9A H 0.5222 0.5412 0.4604 0.032 Uiso 1 1 calc R
C10 C 0.3265(3) 0.64230(19) 0.44414(11) 0.0238(5) Uani 1 1 d .
H10A H 0.3488 0.6671 0.3964 0.029 Uiso 1 1 calc R
C11 C 0.1900(3) 0.67966(19) 0.47662(11) 0.0256(5) Uani 1 1 d .
H11A H 0.1180 0.7281 0.4506 0.031 Uiso 1 1 calc R
C12 C 0.1593(3) 0.6450(2) 0.54864(11) 0.0261(5) Uani 1 1 d .
H12A H 0.0663 0.6710 0.5702 0.031 Uiso 1 1 calc R
C13 C 0.3096(3) 0.66339(17) 0.77147(10) 0.0150(4) Uani 1 1 d .
H13A H 0.3976 0.7028 0.7458 0.018 Uiso 1 1 calc R
C14 C 0.1729(2) 0.65152(17) 0.71716(10) 0.0152(4) Uani 1 1 d .
H14A H 0.1659 0.7298 0.6877 0.018 Uiso 1 1 calc R
C15 C 0.2191(2) 0.53632(18) 0.66695(10) 0.0144(4) Uani 1 1 d .
H15A H 0.1288 0.4791 0.6640 0.017 Uiso 1 1 calc R
C16 C 0.3482(2) 0.46523(18) 0.71105(10) 0.0142(4) Uani 1 1 d .
H16A H 0.4491 0.4819 0.6878 0.017 Uiso 1 1 calc R
C17 C 0.0185(2) 0.6279(2) 0.75514(11) 0.0178(4) Uani 1 1 d .
H17A H -0.0050 0.6980 0.7882 0.021 Uiso 1 1 calc R
H17B H -0.0647 0.6219 0.7194 0.021 Uiso 1 1 calc R
C18 C 0.3275(3) 0.32222(17) 0.71851(11) 0.0162(4) Uani 1 1 d .

loop_
_atom_site_aniso_label
_atom_site_aniso_U_11
_atom_site_aniso_U_22
_atom_site_aniso_U_33
_atom_site_aniso_U_23
_atom_site_aniso_U_13
_atom_site_aniso_U_12
Cl1 0.0137(2) 0.0180(2) 0.0190(2) -0.00047(19) -0.0012(2) 0.00036(19)
O1 0.0138(7) 0.0260(8) 0.0214(8) 0.0063(6) 0.0022(6) -0.0023(6)
O2 0.0310(8) 0.0163(6) 0.0171(7) -0.0017(6) -0.0006(8) 0.0014(7)
O3 0.0218(8) 0.0210(7) 0.0175(7) 0.0016(6) -0.0022(7) -0.0003(7)
N1 0.0120(8) 0.0187(8) 0.0154(8) 0.0018(7) -0.0018(6) -0.0007(7)
C1 0.0132(10) 0.0217(10) 0.0176(11) -0.0016(8) -0.0006(9) -0.0058(7)
C2 0.0501(16) 0.0217(11) 0.0204(11) 0.0015(9) -0.0001(12) -0.0060(11)
C3 0.069(2) 0.0327(13) 0.0167(12) 0.0018(10) 0.0042(12) -0.0176(12)
C4 0.0305(14) 0.0415(14) 0.0208(11) -0.0126(10) 0.0062(10) -0.0089(11)
C5 0.0277(13) 0.0320(12) 0.0287(12) -0.0101(9) -0.0081(11) 0.0094(10)
C6 0.0230(11) 0.0304(11) 0.0154(11) -0.0016(9) -0.0058(9) 0.0058(9)
C7 0.0181(11) 0.0145(10) 0.0146(10) -0.0007(8) -0.0020(8) -0.0044(8)
C8 0.0207(11) 0.0230(11) 0.0212(11) 0.0008(9) 0.0000(9) 0.0023(9)
C9 0.0237(12) 0.0353(13) 0.0213(12) -0.0039(10) 0.0038(10) 0.0010(10)
C10 0.0348(13) 0.0209(10) 0.0156(10) -0.0014(8) -0.0002(10) -0.0087(11)
C11 0.0326(14) 0.0254(11) 0.0188(11) 0.0041(8) -0.0045(11) 0.0060(11)
C12 0.0231(13) 0.0323(12) 0.0229(12) 0.0013(9) 0.0025(10) 0.0065(10)
C13 0.0142(10) 0.0142(9) 0.0167(10) 0.0024(7) 0.0023(10) -0.0014(9)
C14 0.0148(10) 0.0152(9) 0.0158(10) 0.0016(7) -0.0032(9) 0.0005(9)
C15 0.0118(10) 0.0143(9) 0.0172(10) 0.0003(8) -0.0017(8) -0.0023(7)
C16 0.0109(10) 0.0180(9) 0.0136(9) -0.0011(8) 0.0008(8) 0.0012(8)
C17 0.0134(10) 0.0222(11) 0.0179(11) -0.0046(9) -0.0017(8) 0.0005(9)
C18 0.0091(10) 0.0199(10) 0.0198(11) 0.0002(8) 0.0012(9) 0.0015(9)

loop_
_atom_type_symbol
_atom_type_description
_atom_type_scat_dispersion_real
_atom_type_scat_dispersion_imag
_atom_type_scat_source
C C 0.0033 0.0016 'International Tables Vol C Tables 4.2.6.8 and 6.1.1.4'
H H 0.0000 0.0000 'International Tables Vol C Tables 4.2.6.8 and 6.1.1.4'
N N 0.0061 0.0033 'International Tables Vol C Tables 4.2.6.8 and 6.1.1.4'
O O 0.0106 0.0060 'International Tables Vol C Tables 4.2.6.8 and 6.1.1.4'
Cl Cl 0.1484 0.1585 'International Tables Vol C Tables 4.2.6.8 and 6.1.1.4'

loop_
_geom_angle_atom_site_label_1
_geom_angle_atom_site_label_2
_geom_angle_atom_site_label_3
_geom_angle
C16 N1 C13 104.60(14)
C6 C1 C2 118.82(19)
C6 C1 C13 118.03(18)
C2 C1 C13 123.16(18)
C3 C2 C1 120.4(2)
C4 C3 C2 120.5(2)
C5 C4 C3 119.3(2)
C4 C5 C6 120.5(2)
C1 C6 C5 120.5(2)
C12 C7 C8 117.63(18)
C12 C7 C15 118.05(18)
C8 C7 C15 124.21(17)
C7 C8 C9 120.7(2)
C10 C9 C8 120.6(2)
C11 C10 C9 119.50(19)
C10 C11 C12 119.9(2)
C7 C12 C11 121.5(2)
N1 C13 C1 113.00(15)
N1 C13 C14 101.40(14)
C1 C13 C14 117.62(18)
C17 C14 C13 112.50(16)
C17 C14 C15 111.48(16)
C13 C14 C15 104.29(15)
C7 C15 C16 115.05(15)
C7 C15 C14 114.94(15)
C16 C15 C14 104.02(15)
N1 C16 C18 109.36(15)
N1 C16 C15 105.83(15)
C18 C16 C15 115.71(16)
O1 C17 C14 107.85(16)
O3 C18 O2 126.49(17)
O3 C18 C16 122.79(17)
O2 C18 C16 110.71(16)

loop_
_geom_bond_atom_site_label_1
_geom_bond_atom_site_label_2
_geom_bond_distance
O1 C17 1.433(3)
O2 C18 1.317(2)
O3 C18 1.211(2)
N1 C16 1.489(2)
N1 C13 1.504(2)
C1 C6 1.386(3)
C1 C2 1.389(3)
C1 C13 1.512(3)
C2 C3 1.389(3)
C3 C4 1.380(4)
C4 C5 1.379(3)
C5 C6 1.389(3)
C7 C12 1.386(3)
C7 C8 1.388(3)
C7 C15 1.525(3)
C8 C9 1.389(3)
C9 C10 1.376(3)
C10 C11 1.370(3)
C11 C12 1.391(3)
C13 C14 1.543(3)
C14 C17 1.516(3)
C14 C15 1.564(3)
C15 C16 1.558(3)
C16 C18 1.509(3)
